data_4061484
loop_
_publ_author_name
'Cole, Sarah C.'
'Coles, Martyn P.'
'Hitchcock, Peter B.'

_publ_section_title
;
Boroxide Complexes of the group 4 Metals: A 'Non-Innocent'
Ligand in Olefin Polymerisation
;
_journal_issue 13
_journal_name_full Organometallics
_journal_page_first 3279
_journal_page_last 3289
_journal_paper_doi 10.1021/om050202+
_journal_volume 24
_journal_year 2005
_chemical_formula_moiety 'C61 H73 B3 Hf1 O3, 0.5(C5 H12)'
_chemical_formula_sum 'C63.5 H79 B3 Hf O3'
_chemical_formula_weight 1101.19
_space_group_IT_number 2
_space_group_name_Hall '-P 1'
_space_group_name_H-M_alt 'P -1'
_symmetry_cell_setting triclinic
_symmetry_Int_Tables_number 2
_symmetry_space_group_name_Hall '-P 1'
_symmetry_space_group_name_H-M 'P -1'
_cell_angle_alpha 105.180(2)
_cell_angle_beta 94.640(2)
_cell_angle_gamma 104.603(2)
_cell_formula_units_Z 2
_cell_length_a 12.2043(4)
_cell_length_b 15.7658(4)
_cell_length_c 16.3282(6)
_cell_measurement_temperature 173(2)
_cell_volume 2897.62(16)
_diffrn_ambient_temperature 173(2)
_exptl_crystal_density_diffrn 1.262
_cod_original_formula_sum 'C63.50 H79 B3 Hf O3'
_cod_database_code 4061484

loop_
_symmetry_equiv_pos_as_xyz
'x, y, z'
'-x, -y, -z'

loop_
_atom_site_label
_atom_site_type_symbol
_atom_site_fract_x
_atom_site_fract_y
_atom_site_fract_z
_atom_site_U_iso_or_equiv
_atom_site_adp_type
_atom_site_occupancy
_atom_site_symmetry_multiplicity
_atom_site_calc_flag
_atom_site_refinement_flags
_atom_site_disorder_assembly
_atom_site_disorder_group
Hf Hf 0.243132(19) 0.325054(16) 0.294133(16) 0.04403(10) Uani 1 1 d . . .
O1 O 0.1687(3) 0.3910(3) 0.2351(3) 0.0476(9) Uani 1 1 d . . .
O2 O 0.1526(4) 0.2670(3) 0.3655(3) 0.0574(11) Uani 1 1 d . . .
O3 O 0.2981(4) 0.2362(3) 0.2173(3) 0.0558(10) Uani 1 1 d . . .
C1 C 0.2170(5) 0.5112(4) 0.1570(4) 0.0472(13) Uani 1 1 d . . .
C2 C 0.2282(5) 0.6055(4) 0.1764(4) 0.0507(14) Uani 1 1 d . . .
C3 C 0.3126(6) 0.6615(5) 0.1465(5) 0.0595(16) Uani 1 1 d . . .
H3 H 0.3201 0.7254 0.1617 0.071 Uiso 1 1 calc R . .
C4 C 0.3861(6) 0.6277(5) 0.0955(5) 0.0611(17) Uani 1 1 d . . .
C5 C 0.3730(6) 0.5349(5) 0.0751(5) 0.0638(18) Uani 1 1 d . . .
H5 H 0.4218 0.5099 0.0395 0.077 Uiso 1 1 calc R . .
C6 C 0.2912(5) 0.4761(4) 0.1047(4) 0.0546(15) Uani 1 1 d . . .
C7 C 0.1505(7) 0.6496(4) 0.2300(5) 0.0668(19) Uani 1 1 d . . .
H7A H 0.1802 0.7164 0.2446 0.1 Uiso 1 1 calc R . .
H7B H 0.1481 0.6312 0.2829 0.1 Uiso 1 1 calc R . .
H7C H 0.073 0.6297 0.1972 0.1 Uiso 1 1 calc R . .
C8 C 0.4750(7) 0.6906(6) 0.0625(6) 0.081(2) Uani 1 1 d . . .
H8A H 0.4704 0.7536 0.084 0.122 Uiso 0.5 1 calc PR . .
H8B H 0.4606 0.6712 -0.0005 0.122 Uiso 0.5 1 calc PR . .
H8C H 0.5515 0.6879 0.0825 0.122 Uiso 0.5 1 calc PR . .
H8D H 0.5179 0.6548 0.0267 0.122 Uiso 0.5 1 calc PR . .
H8E H 0.5278 0.7372 0.1111 0.122 Uiso 0.5 1 calc PR . .
H8F H 0.4368 0.7205 0.0281 0.122 Uiso 0.5 1 calc PR . .
C9 C 0.2831(7) 0.3738(5) 0.0755(5) 0.076(2) Uani 1 1 d . . .
H9A H 0.2969 0.3566 0.0159 0.113 Uiso 1 1 calc R . .
H9B H 0.2065 0.3379 0.0794 0.113 Uiso 1 1 calc R . .
H9C H 0.3408 0.3615 0.1125 0.113 Uiso 1 1 calc R . .
C10 C -0.0018(5) 0.4445(4) 0.1934(4) 0.0478(13) Uani 1 1 d . . .
C11 C -0.0478(5) 0.4686(4) 0.2691(4) 0.0524(15) Uani 1 1 d . . .
C12 C -0.1631(6) 0.4701(4) 0.2632(5) 0.0615(17) Uani 1 1 d . . .
H12 H -0.1932 0.4886 0.3147 0.074 Uiso 1 1 calc R . .
C13 C -0.2336(6) 0.4460(5) 0.1858(5) 0.0664(19) Uani 1 1 d . . .
C14 C -0.1880(6) 0.4210(5) 0.1119(5) 0.0679(19) Uani 1 1 d . . .
H14 H -0.2354 0.4039 0.0578 0.082 Uiso 1 1 calc R . .
C15 C -0.0739(5) 0.4199(4) 0.1143(4) 0.0543(15) Uani 1 1 d . . .
C16 C 0.0233(6) 0.4947(5) 0.3566(4) 0.0645(18) Uani 1 1 d . . .
H16A H 0.036 0.4397 0.3682 0.097 Uiso 1 1 calc R . .
H16B H -0.0172 0.5233 0.4004 0.097 Uiso 1 1 calc R . .
H16C H 0.0973 0.5381 0.3582 0.097 Uiso 1 1 calc R . .
C17 C -0.3586(7) 0.4463(7) 0.1820(7) 0.097(3) Uani 1 1 d . . .
H17A H -0.3756 0.4658 0.2405 0.146 Uiso 0.5 1 calc PR . .
H17B H -0.4083 0.3845 0.1523 0.146 Uiso 0.5 1 calc PR . .
H17C H -0.3724 0.4888 0.1508 0.146 Uiso 0.5 1 calc PR . .
H17D H -0.3953 0.4269 0.1219 0.146 Uiso 0.5 1 calc PR . .
H17E H -0.3625 0.5083 0.2101 0.146 Uiso 0.5 1 calc PR . .
H17F H -0.3984 0.4039 0.2116 0.146 Uiso 0.5 1 calc PR . .
C18 C -0.0293(6) 0.3890(6) 0.0302(4) 0.0696(19) Uani 1 1 d . . .
H18A H -0.0117 0.3308 0.026 0.104 Uiso 1 1 calc R . .
H18B H 0.0404 0.4356 0.0288 0.104 Uiso 1 1 calc R . .
H18C H -0.0879 0.3808 -0.0182 0.104 Uiso 1 1 calc R . .
C19 C -0.0162(5) 0.1353(4) 0.3684(4) 0.0471(13) Uani 1 1 d . . .
C20 C -0.1075(5) 0.1574(4) 0.3296(4) 0.0537(15) Uani 1 1 d . . .
C21 C -0.2131(6) 0.0909(5) 0.2968(4) 0.0628(17) Uani 1 1 d . . .
H21 H -0.2746 0.1074 0.2717 0.075 Uiso 1 1 calc R . .
C22 C -0.2301(6) 0.0021(5) 0.3001(4) 0.0603(16) Uani 1 1 d . . .
C23 C -0.1413(6) -0.0201(4) 0.3376(4) 0.0589(16) Uani 1 1 d . . .
H23 H -0.1532 -0.0807 0.3417 0.071 Uiso 1 1 calc R . .
C24 C -0.0329(5) 0.0435(4) 0.3701(4) 0.0480(13) Uani 1 1 d . . .
C25 C -0.0977(6) 0.2538(5) 0.3251(5) 0.0622(17) Uani 1 1 d . . .
H25A H -0.0674 0.2615 0.2729 0.093 Uiso 1 1 calc R . .
H25B H -0.0459 0.2982 0.3756 0.093 Uiso 1 1 calc R . .
H25C H -0.1737 0.2642 0.3239 0.093 Uiso 1 1 calc R . .
C26 C -0.3451(7) -0.0681(6) 0.2638(6) 0.092(3) Uani 1 1 d . . .
H26A H -0.3975 -0.0396 0.2398 0.137 Uiso 0.5 1 calc PR . .
H26B H -0.3771 -0.0911 0.3096 0.137 Uiso 0.5 1 calc PR . .
H26C H -0.3354 -0.1191 0.2184 0.137 Uiso 0.5 1 calc PR . .
H26D H -0.3425 -0.1269 0.2721 0.137 Uiso 0.5 1 calc PR . .
H26E H -0.3629 -0.0754 0.2023 0.137 Uiso 0.5 1 calc PR . .
H26F H -0.4045 -0.0474 0.2934 0.137 Uiso 0.5 1 calc PR . .
C27 C 0.0632(6) 0.0115(5) 0.4055(5) 0.0635(17) Uani 1 1 d . . .
H27A H 0.0314 -0.0492 0.4127 0.095 Uiso 1 1 calc R . .
H27B H 0.1018 0.055 0.4612 0.095 Uiso 1 1 calc R . .
H27C H 0.1186 0.008 0.3653 0.095 Uiso 1 1 calc R . .
C28 C 0.1616(6) 0.2314(4) 0.5048(5) 0.0581(16) Uani 1 1 d . . .
C29 C 0.1044(7) 0.2581(5) 0.5743(5) 0.0666(18) Uani 1 1 d . . .
C30 C 0.1595(11) 0.2853(5) 0.6585(6) 0.095(3) Uani 1 1 d . . .
H30 H 0.1197 0.3045 0.7044 0.114 Uiso 1 1 calc R . .
C31 C 0.2723(14) 0.2848(6) 0.6763(7) 0.118(5) Uani 1 1 d . . .
C32 C 0.3288(8) 0.2569(7) 0.6091(8) 0.105(4) Uani 1 1 d . . .
H32 H 0.4058 0.2558 0.6213 0.126 Uiso 1 1 calc R . .
C33 C 0.2760(6) 0.2300(6) 0.5231(6) 0.079(2) Uani 1 1 d . . .
C34 C -0.0191(8) 0.2580(6) 0.5598(6) 0.088(3) Uani 1 1 d . . .
H34A H -0.0271 0.2988 0.5251 0.132 Uiso 1 1 calc R . .
H34B H -0.0438 0.2794 0.6153 0.132 Uiso 1 1 calc R . .
H34C H -0.0669 0.1956 0.5297 0.132 Uiso 1 1 calc R . .
C35 C 0.3296(12) 0.3145(10) 0.7695(9) 0.144(5) Uiso 1 1 d . . .
H35A H 0.4086 0.3105 0.7717 0.217 Uiso 0.5 1 calc PR . .
H35B H 0.2871 0.2743 0.8 0.217 Uiso 0.5 1 calc PR . .
H35C H 0.3302 0.3779 0.7968 0.217 Uiso 0.5 1 calc PR . .
H35D H 0.2753 0.3313 0.8073 0.217 Uiso 0.5 1 calc PR . .
H35E H 0.3968 0.3675 0.779 0.217 Uiso 0.5 1 calc PR . .
H35F H 0.3537 0.2639 0.7821 0.217 Uiso 0.5 1 calc PR . .
C36 C 0.3409(7) 0.1989(8) 0.4528(8) 0.114(4) Uani 1 1 d . . .
H36A H 0.3902 0.2525 0.441 0.171 Uiso 1 1 calc R . .
H36B H 0.2869 0.1608 0.4008 0.171 Uiso 1 1 calc R . .
H36C H 0.3884 0.1632 0.4706 0.171 Uiso 1 1 calc R . .
C37 C 0.2127(5) 0.0653(4) 0.1667(4) 0.0491(14) Uani 1 1 d . . .
C38 C 0.0960(5) 0.0572(4) 0.1414(4) 0.0543(15) Uani 1 1 d . . .
C39 C 0.0112(6) -0.0220(5) 0.1380(4) 0.0633(17) Uani 1 1 d . . .
H39 H -0.0666 -0.0262 0.1204 0.076 Uiso 1 1 calc R . .
C40 C 0.0369(6) -0.0949(5) 0.1594(5) 0.0649(18) Uani 1 1 d . . .
C41 C 0.1495(7) -0.0871(5) 0.1859(5) 0.0681(19) Uani 1 1 d . . .
H41 H 0.168 -0.1361 0.202 0.082 Uiso 1 1 calc R . .
C42 C 0.2381(6) -0.0092(4) 0.1898(4) 0.0546(15) Uani 1 1 d . . .
C43 C 0.0585(6) 0.1319(5) 0.1143(5) 0.073(2) Uani 1 1 d . . .
H43A H -0.0089 0.104 0.0694 0.109 Uiso 1 1 calc R . .
H43B H 0.121 0.1672 0.0921 0.109 Uiso 1 1 calc R . .
H43C H 0.0393 0.1727 0.164 0.109 Uiso 1 1 calc R . .
C44 C -0.0572(8) -0.1806(5) 0.1544(6) 0.091(3) Uani 1 1 d . . .
H44A H -0.1316 -0.1737 0.1345 0.136 Uiso 0.5 1 calc PR . .
H44B H -0.0575 -0.1899 0.2115 0.136 Uiso 0.5 1 calc PR . .
H44C H -0.0435 -0.2336 0.1141 0.136 Uiso 0.5 1 calc PR . .
H44D H -0.0235 -0.2244 0.1722 0.136 Uiso 0.5 1 calc PR . .
H44E H -0.0975 -0.2083 0.0953 0.136 Uiso 0.5 1 calc PR . .
H44F H -0.1115 -0.1645 0.1926 0.136 Uiso 0.5 1 calc PR . .
C45 C 0.3602(7) -0.0066(5) 0.2203(6) 0.075(2) Uani 1 1 d . . .
H45A H 0.3922 0.0448 0.2725 0.112 Uiso 1 1 calc R . .
H45B H 0.407 0.0011 0.1754 0.112 Uiso 1 1 calc R . .
H45C H 0.3602 -0.0642 0.2328 0.112 Uiso 1 1 calc R . .
C46 C 0.4229(5) 0.1550(4) 0.1303(4) 0.0494(14) Uani 1 1 d . . .
C47 C 0.5323(6) 0.1975(4) 0.1798(4) 0.0560(15) Uani 1 1 d . . .
C48 C 0.6303(5) 0.1978(5) 0.1414(5) 0.0585(16) Uani 1 1 d . . .
H48 H 0.7036 0.2257 0.176 0.07 Uiso 1 1 calc R . .
C49 C 0.6234(6) 0.1584(4) 0.0540(5) 0.0582(16) Uani 1 1 d . . .
C50 C 0.5168(6) 0.1170(4) 0.0061(4) 0.0567(15) Uani 1 1 d . . .
H50 H 0.5108 0.0883 -0.0536 0.068 Uiso 1 1 calc R . .
C51 C 0.4163(5) 0.1152(4) 0.0417(4) 0.0508(14) Uani 1 1 d . . .
C52 C 0.5472(6) 0.2397(6) 0.2770(4) 0.073(2) Uani 1 1 d . . .
H52A H 0.6165 0.2311 0.3043 0.109 Uiso 1 1 calc R . .
H52B H 0.4804 0.2097 0.299 0.109 Uiso 1 1 calc R . .
H52C H 0.5545 0.3054 0.2901 0.109 Uiso 1 1 calc R . .
C53 C 0.7319(7) 0.1642(6) 0.0137(6) 0.081(2) Uani 1 1 d . . .
H53A H 0.799 0.1964 0.0584 0.122 Uiso 0.5 1 calc PR . .
H53B H 0.7308 0.1977 -0.0291 0.122 Uiso 0.5 1 calc PR . .
H53C H 0.7359 0.1022 -0.0144 0.122 Uiso 0.5 1 calc PR . .
H53D H 0.7115 0.1344 -0.0484 0.122 Uiso 0.5 1 calc PR . .
H53E H 0.7796 0.1332 0.039 0.122 Uiso 0.5 1 calc PR . .
H53F H 0.7745 0.2287 0.0243 0.122 Uiso 0.5 1 calc PR . .
C54 C 0.3026(6) 0.0748(5) -0.0183(4) 0.0658(18) Uani 1 1 d . . .
H54A H 0.2446 0.0442 0.0107 0.099 Uiso 1 1 calc R . .
H54B H 0.3112 0.0302 -0.0701 0.099 Uiso 1 1 calc R . .
H54C H 0.2787 0.1239 -0.0343 0.099 Uiso 1 1 calc R . .
C55 C 0.3987(6) 0.4247(5) 0.3781(5) 0.073(2) Uani 1 1 d . . .
H55A H 0.4276 0.3991 0.4218 0.087 Uiso 1 1 calc R . .
H55B H 0.46 0.4403 0.3437 0.087 Uiso 1 1 calc R . .
C56 C 0.3632(5) 0.5079(5) 0.4201(4) 0.0615(17) Uani 1 1 d . . .
C57 C 0.3786(7) 0.5822(5) 0.3862(5) 0.076(2) Uani 1 1 d . . .
H57 H 0.4129 0.5798 0.3358 0.091 Uiso 1 1 calc R . .
C58 C 0.3455(7) 0.6586(5) 0.4237(5) 0.074(2) Uani 1 1 d . . .
H58 H 0.3596 0.7087 0.4001 0.089 Uiso 1 1 calc R . .
C59 C 0.2920(6) 0.6633(5) 0.4955(5) 0.072(2) Uani 1 1 d . . .
H59 H 0.2688 0.7159 0.5215 0.086 Uiso 1 1 calc R . .
C60 C 0.2733(7) 0.5904(6) 0.5284(5) 0.077(2) Uani 1 1 d . . .
H60 H 0.2357 0.5925 0.5773 0.093 Uiso 1 1 calc R . .
C61 C 0.3083(6) 0.5126(5) 0.4915(5) 0.0697(19) Uani 1 1 d . . .
H61 H 0.2943 0.4629 0.5155 0.084 Uiso 1 1 calc R . .
B1 B 0.1284(6) 0.4468(4) 0.1967(4) 0.0448(14) Uani 1 1 d . . .
B2 B 0.1004(6) 0.2099(5) 0.4104(5) 0.0510(16) Uani 1 1 d . . .
B3 B 0.3113(6) 0.1544(5) 0.1725(4) 0.0500(16) Uani 1 1 d . . .
C1S C 0.305(2) -0.0955(15) 0.4384(14) 0.201(8) Uiso 1 1 d . . .
C2S C 0.384(3) -0.044(3) 0.491(3) 0.332(17) Uiso 1 1 d . . .
C3S C 0.505(4) 0.020(3) 0.530(2) 0.165(12) Uiso 0.5 1 d P . .

loop_
_atom_site_aniso_label
_atom_site_aniso_U_11
_atom_site_aniso_U_22
_atom_site_aniso_U_33
_atom_site_aniso_U_23
_atom_site_aniso_U_13
_atom_site_aniso_U_12
Hf 0.03657(14) 0.04174(14) 0.05676(16) 0.01756(11) 0.00770(10) 0.01298(10)
O1 0.048(2) 0.045(2) 0.057(2) 0.0226(18) 0.0095(18) 0.0166(18)
O2 0.053(2) 0.063(3) 0.072(3) 0.039(2) 0.017(2) 0.020(2)
O3 0.053(2) 0.045(2) 0.067(3) 0.008(2) 0.009(2) 0.0197(19)
C1 0.046(3) 0.044(3) 0.056(3) 0.018(3) 0.007(3) 0.018(3)
C2 0.052(3) 0.047(3) 0.054(3) 0.021(3) 0.002(3) 0.013(3)
C3 0.059(4) 0.050(4) 0.073(4) 0.027(3) 0.002(3) 0.015(3)
C4 0.049(4) 0.071(4) 0.072(4) 0.039(4) 0.008(3) 0.013(3)
C5 0.059(4) 0.073(4) 0.081(5) 0.042(4) 0.029(4) 0.029(3)
C6 0.046(3) 0.053(4) 0.072(4) 0.026(3) 0.014(3) 0.016(3)
C7 0.092(5) 0.044(3) 0.077(5) 0.026(3) 0.034(4) 0.027(4)
C8 0.064(5) 0.096(6) 0.101(6) 0.062(5) 0.021(4) 0.015(4)
C9 0.094(6) 0.067(4) 0.080(5) 0.022(4) 0.042(4) 0.038(4)
C10 0.047(3) 0.039(3) 0.062(4) 0.021(3) 0.012(3) 0.014(2)
C11 0.056(4) 0.035(3) 0.065(4) 0.012(3) 0.013(3) 0.011(3)
C12 0.062(4) 0.047(3) 0.081(5) 0.019(3) 0.028(4) 0.021(3)
C13 0.049(4) 0.057(4) 0.098(6) 0.029(4) 0.011(4) 0.019(3)
C14 0.049(4) 0.063(4) 0.093(5) 0.027(4) 0.004(4) 0.017(3)
C15 0.052(4) 0.049(3) 0.064(4) 0.023(3) 0.004(3) 0.012(3)
C16 0.078(5) 0.055(4) 0.056(4) 0.010(3) 0.018(3) 0.014(3)
C17 0.060(5) 0.090(6) 0.157(9) 0.046(6) 0.024(5) 0.034(4)
C18 0.060(4) 0.085(5) 0.059(4) 0.020(4) -0.002(3) 0.016(4)
C19 0.049(3) 0.047(3) 0.052(3) 0.019(3) 0.016(3) 0.018(3)
C20 0.050(3) 0.053(4) 0.063(4) 0.023(3) 0.006(3) 0.017(3)
C21 0.050(4) 0.070(4) 0.068(4) 0.024(3) -0.001(3) 0.016(3)
C22 0.061(4) 0.057(4) 0.057(4) 0.018(3) 0.004(3) 0.008(3)
C23 0.073(4) 0.047(3) 0.062(4) 0.022(3) 0.017(3) 0.017(3)
C24 0.055(4) 0.049(3) 0.047(3) 0.017(3) 0.014(3) 0.022(3)
C25 0.054(4) 0.059(4) 0.081(5) 0.027(3) 0.000(3) 0.026(3)
C26 0.072(5) 0.078(5) 0.106(7) 0.028(5) -0.008(5) -0.006(4)
C27 0.067(4) 0.063(4) 0.073(4) 0.029(3) 0.017(4) 0.029(3)
C28 0.051(4) 0.050(3) 0.076(4) 0.028(3) 0.005(3) 0.009(3)
C29 0.087(5) 0.046(4) 0.066(4) 0.019(3) 0.008(4) 0.016(3)
C30 0.156(10) 0.046(4) 0.069(5) 0.018(4) -0.009(6) 0.011(5)
C31 0.176(13) 0.056(5) 0.087(7) 0.037(5) -0.049(8) -0.025(6)
C32 0.071(6) 0.096(7) 0.136(9) 0.080(7) -0.050(6) -0.027(5)
C33 0.054(4) 0.083(5) 0.108(6) 0.066(5) -0.003(4) 0.001(4)
C34 0.105(7) 0.095(6) 0.084(6) 0.028(5) 0.042(5) 0.054(5)
C36 0.056(5) 0.169(10) 0.169(10) 0.117(9) 0.031(6) 0.047(6)
C37 0.047(3) 0.050(3) 0.051(3) 0.010(3) 0.010(3) 0.021(3)
C38 0.051(4) 0.053(4) 0.054(4) 0.005(3) 0.004(3) 0.020(3)
C39 0.050(4) 0.070(4) 0.060(4) 0.006(3) 0.008(3) 0.013(3)
C40 0.067(4) 0.053(4) 0.065(4) 0.007(3) 0.020(4) 0.008(3)
C41 0.081(5) 0.055(4) 0.072(5) 0.020(3) 0.022(4) 0.020(4)
C42 0.063(4) 0.052(3) 0.053(4) 0.016(3) 0.014(3) 0.022(3)
C43 0.048(4) 0.069(4) 0.093(5) 0.016(4) -0.011(4) 0.016(3)
C44 0.095(6) 0.064(5) 0.107(7) 0.019(5) 0.036(5) 0.009(4)
C45 0.070(5) 0.073(5) 0.095(6) 0.035(4) 0.006(4) 0.035(4)
C46 0.054(4) 0.042(3) 0.053(3) 0.013(3) 0.004(3) 0.019(3)
C47 0.054(4) 0.054(4) 0.059(4) 0.012(3) 0.002(3) 0.022(3)
C48 0.042(3) 0.061(4) 0.073(4) 0.020(3) 0.005(3) 0.016(3)
C49 0.055(4) 0.050(3) 0.075(5) 0.022(3) 0.021(3) 0.018(3)
C50 0.068(4) 0.046(3) 0.056(4) 0.016(3) 0.014(3) 0.014(3)
C51 0.056(4) 0.041(3) 0.056(4) 0.016(3) 0.005(3) 0.011(3)
C52 0.056(4) 0.094(6) 0.061(4) 0.003(4) -0.005(3) 0.033(4)
C53 0.069(5) 0.083(5) 0.097(6) 0.027(5) 0.036(4) 0.024(4)
C54 0.062(4) 0.069(4) 0.054(4) 0.016(3) -0.005(3) 0.004(3)
C55 0.045(4) 0.068(4) 0.091(5) 0.009(4) -0.004(4) 0.011(3)
C56 0.041(3) 0.064(4) 0.062(4) 0.000(3) -0.002(3) 0.006(3)
C57 0.067(5) 0.066(5) 0.081(5) 0.013(4) 0.020(4) 0.004(4)
C58 0.070(5) 0.056(4) 0.082(5) 0.014(4) -0.001(4) 0.003(4)
C59 0.059(4) 0.060(4) 0.078(5) 0.003(4) -0.005(4) 0.010(3)
C60 0.080(5) 0.090(6) 0.051(4) 0.003(4) 0.005(4) 0.024(4)
C61 0.066(4) 0.069(5) 0.065(4) 0.016(4) -0.007(4) 0.013(4)
B1 0.051(4) 0.039(3) 0.044(3) 0.010(3) 0.004(3) 0.015(3)
B2 0.051(4) 0.051(4) 0.065(4) 0.026(3) 0.017(3) 0.026(3)
B3 0.054(4) 0.055(4) 0.044(4) 0.015(3) -0.001(3) 0.023(3)

loop_
_geom_bond_atom_site_label_1
_geom_bond_atom_site_label_2
_geom_bond_distance
_geom_bond_site_symmetry_2
_geom_bond_publ_flag
Hf O2 1.916(4) . ?
Hf O3 1.918(4) . ?
Hf O1 1.922(4) . ?
Hf C55 2.214(7) . ?
O1 B1 1.365(7) . ?
O2 B2 1.374(8) . ?
O3 B3 1.362(8) . ?
C1 C2 1.405(8) . ?
C1 C6 1.408(8) . ?
C1 B1 1.589(9) . ?
C2 C3 1.389(9) . ?
C2 C7 1.515(9) . ?
C3 C4 1.384(10) . ?
C4 C5 1.377(10) . ?
C4 C8 1.510(9) . ?
C5 C6 1.391(9) . ?
C6 C9 1.533(9) . ?
C10 C11 1.401(8) . ?
C10 C15 1.405(9) . ?
C10 B1 1.576(9) . ?
C11 C12 1.409(9) . ?
C11 C16 1.508(9) . ?
C12 C13 1.375(10) . ?
C13 C14 1.374(11) . ?
C13 C17 1.524(10) . ?
C14 C15 1.394(9) . ?
C15 C18 1.524(9) . ?
C19 C20 1.402(8) . ?
C19 C24 1.417(8) . ?
C19 B2 1.567(10) . ?
C20 C21 1.401(9) . ?
C20 C25 1.516(9) . ?
C21 C22 1.380(9) . ?
C22 C23 1.366(10) . ?
C22 C26 1.512(10) . ?
C23 C24 1.406(9) . ?
C24 C27 1.518(9) . ?
C28 C29 1.407(10) . ?
C28 C33 1.411(10) . ?
C28 B2 1.568(10) . ?
C29 C30 1.386(11) . ?
C29 C34 1.507(11) . ?
C30 C31 1.386(17) . ?
C31 C32 1.377(17) . ?
C31 C35 1.520(15) . ?
C32 C33 1.404(13) . ?
C33 C36 1.495(13) . ?
C37 C38 1.415(8) . ?
C37 C42 1.419(8) . ?
C37 B3 1.578(10) . ?
C38 C39 1.392(9) . ?
C38 C43 1.517(9) . ?
C39 C40 1.383(10) . ?
C40 C41 1.372(10) . ?
C40 C44 1.516(10) . ?
C41 C42 1.399(10) . ?
C42 C45 1.520(9) . ?
C46 C51 1.403(8) . ?
C46 C47 1.406(9) . ?
C46 B3 1.574(9) . ?
C47 C48 1.394(9) . ?
C47 C52 1.528(9) . ?
C48 C49 1.386(10) . ?
C49 C50 1.368(9) . ?
C49 C53 1.519(9) . ?
C50 C51 1.396(9) . ?
C51 C54 1.516(9) . ?
C55 C56 1.497(10) . ?
C56 C61 1.385(10) . ?
C56 C57 1.400(11) . ?
C57 C58 1.374(11) . ?
C58 C59 1.382(11) . ?
C59 C60 1.368(11) . ?
C60 C61 1.404(11) . ?
C1S C2S 1.19(4) . ?
C2S C3S 1.41(5) 2_656 ?
C2S C3S 1.54(5) . ?
C3S C3S 1.00(6) 2_656 ?
C3S C2S 1.41(5) 2_656 ?
